data_4325378
loop_
_publ_author_name
'Jai Anand Garg'
'Olivier Blacque'
'Koushik Venkatesan'

_publ_section_title
;
 Syntheses and Photophysical Properties of Luminescent Mono-cyclometalated
 Gold(III) cis-Dialkynyl Complexes
;
_journal_name_full 'Inorganic Chemistry'
_journal_page_first 5430
_journal_page_last 5441
_journal_paper_doi 10.1021/ic102216v
_journal_volume 50
_journal_year 2011
_chemical_formula_moiety 'C29 H18 Au n'
_chemical_formula_sum 'C29 H18 Au n'
_chemical_formula_weight 577.41
_chemical_name_systematic
;
Bis(phenylethynyl)(4a,10b-dihydrobenzo[h]quinolin-10-yl)gold(III)
;
_space_group_IT_number 61
_symmetry_cell_setting orthorhombic
_symmetry_space_group_name_Hall '-P 2ac 2ab'
_symmetry_space_group_name_H-M 'P b c a'
_atom_sites_solution_hydrogens geom
_atom_sites_solution_primary direct
_atom_sites_solution_secondary difmap
_audit_creation_method SHELXL-97
_cell_angle_alpha 90.00
_cell_angle_beta 90.00
_cell_angle_gamma 90.00
_cell_formula_units_Z 8
_cell_length_a 17.1690(2)
_cell_length_b 13.3040(1)
_cell_length_c 18.4488(1)
_cell_measurement_reflns_used 20641
_cell_measurement_temperature 183(2)
_cell_measurement_theta_max 34.46
_cell_measurement_theta_min 2.50
_cell_volume 4214.01(6)
_computing_cell_refinement
;
CrysAlisPro, Oxford Diffraction Ltd.,
Version 1.171.33.55 (release 05-01-2010 CrysAlis171 .NET)
(compiled Jan  5 2010,16:28:46)
;
_computing_data_collection
;
CrysAlisPro, Oxford Diffraction Ltd.,
Version 1.171.33.55 (release 05-01-2010 CrysAlis171 .NET)
(compiled Jan  5 2010,16:28:46)
;
_computing_data_reduction
;
CrysAlisPro, Oxford Diffraction Ltd.,
Version 1.171.33.55 (release 05-01-2010 CrysAlis171 .NET)
(compiled Jan  5 2010,16:28:46)
;
_computing_molecular_graphics
; ORTEP-3 for Windows, Version 2.01.
  Farrugia, L. J. (1997). J. Appl. Cryst. 30, 565.
;
_computing_publication_material
; WinGX -- An integrated system of Windows programs for the solution,
 refinment and analysis of single crystal X-ray diffraction data,
 Version 1.80.00.
 Farrugia, L. J. (1999). J. Appl. Cryst. 32, 837-838.
 SHELXL97. Program for crystal structure refinement.
 Sheldrick, G.M. (2008). Acta Cryst. A64, 112-122.
 PLATON for Windows, Version 1.12.
 Spek, A. L. (2003). J. Appl. Cryst. 36, 7-13. 
;
_computing_structure_refinement
; SHELXL97. Program for crystal structure refinement.
  Sheldrick, G.M. (2008). Acta Cryst. A64, 112-122.
;
_computing_structure_solution
; SHELXS97. Program for Crystal Structure solution.
  Sheldrick, G.M. (2008). Acta Cryst. A64, 112-122.  
;
_diffrn_ambient_temperature 183(2)
_diffrn_detector_area_resol_mean 10.4498
_diffrn_measured_fraction_theta_full 1.000
_diffrn_measured_fraction_theta_max 1.000
_diffrn_measurement_device_type
; Goniometer Xcalibur, detector: Ruby
Oxford Diffraction (2007). Oxford Diffraction Ltd.,
Xcalibur CCD system
;
_diffrn_measurement_method 'omega scans'
_diffrn_radiation_monochromator graphite
_diffrn_radiation_source 'Enhance (Mo) X-ray Source'
_diffrn_radiation_type MoK\a
_diffrn_radiation_wavelength 0.71073
_diffrn_reflns_av_R_equivalents 0.0374
_diffrn_reflns_av_sigmaI/netI 0.0361
_diffrn_reflns_limit_h_max 26
_diffrn_reflns_limit_h_min -25
_diffrn_reflns_limit_k_max 20
_diffrn_reflns_limit_k_min -20
_diffrn_reflns_limit_l_max 27
_diffrn_reflns_limit_l_min -27
_diffrn_reflns_number 58657
_diffrn_reflns_theta_full 32.58
_diffrn_reflns_theta_max 32.58
_diffrn_reflns_theta_min 2.51
_diffrn_standards_number 0
_exptl_absorpt_coefficient_mu 6.998
_exptl_absorpt_correction_T_max 0.499
_exptl_absorpt_correction_T_min 0.182
_exptl_absorpt_correction_type analytical
_exptl_absorpt_process_details
;
CrysAlisPro, Oxford Diffraction Ltd.,
Version 1.171.33.55 (release 05-01-2010 CrysAlis171 .NET)
(compiled Jan  5 2010,16:28:46)
Analytical numeric absorption correction using a multifaceted crystal
model based on expressions derived by R.C. Clark & J.S. Reid.
(Clark, R. C. & Reid, J. S. (1995). Acta Cryst. A51, 887-897)
;
_exptl_crystal_colour 'pale yellow'
_exptl_crystal_density_diffrn 1.820
_exptl_crystal_description prism
_exptl_crystal_F_000 2224
_exptl_crystal_size_max 0.34
_exptl_crystal_size_mid 0.14
_exptl_crystal_size_min 0.11
_refine_diff_density_max 0.818
_refine_diff_density_min -1.125
_refine_diff_density_rms 0.092
_refine_ls_extinction_method none
_refine_ls_goodness_of_fit_ref 0.921
_refine_ls_hydrogen_treatment constr
_refine_ls_matrix_type full
_refine_ls_number_parameters 280
_refine_ls_number_reflns 7663
_refine_ls_number_restraints 0
_refine_ls_restrained_S_all 0.921
_refine_ls_R_factor_all 0.0463
_refine_ls_R_factor_gt 0.0236
_refine_ls_shift/su_max 0.003
_refine_ls_shift/su_mean 0.000
_refine_ls_structure_factor_coef Fsqd
_refine_ls_weighting_details 'w=1/[\s^2^(Fo^2^)+(0.0246P)^2^] where P=(Fo^2^+2Fc^2^)/3'
_refine_ls_weighting_scheme calc
_refine_ls_wR_factor_gt 0.0477
_refine_ls_wR_factor_ref 0.0500
_reflns_number_gt 5188
_reflns_number_total 7663
_reflns_threshold_expression >2sigma(I)
_cod_data_source_file ic102216v_si_002_4.cif
_cod_data_source_block 3a
_cod_database_code 4325378

loop_
_symmetry_equiv_pos_as_xyz
'x, y, z'
'-x+1/2, -y, z+1/2'
'-x, y+1/2, -z+1/2'
'x+1/2, -y+1/2, -z'
'-x, -y, -z'
'x-1/2, y, -z-1/2'
'x, -y-1/2, z-1/2'
'-x-1/2, y-1/2, z'

loop_
_atom_site_label
_atom_site_type_symbol
_atom_site_fract_x
_atom_site_fract_y
_atom_site_fract_z
_atom_site_U_iso_or_equiv
_atom_site_adp_type
_atom_site_occupancy
_atom_site_symmetry_multiplicity
_atom_site_calc_flag
_atom_site_refinement_flags
N1 n -0.06350(12) 0.86867(15) 0.08691(11) 0.0324(5) Uani 1 1 d .
C1 C -0.12830(15) 0.91041(19) 0.11567(14) 0.0332(6) Uani 1 1 d .
H1 H -0.1389 0.9017 0.1647 0.040 Uiso 1 1 calc R
C2 C -0.17946(15) 0.96632(19) 0.07303(15) 0.0383(6) Uani 1 1 d .
H2 H -0.2235 0.9948 0.0940 0.046 Uiso 1 1 calc R
C3 C -0.16539(15) 0.97965(19) 0.00042(15) 0.0391(6) Uani 1 1 d .
H3 H -0.1999 1.0168 -0.0277 0.047 Uiso 1 1 calc R
C4 C -0.09880(14) 0.93722(18) -0.03130(14) 0.0310(6) Uani 1 1 d .
C5 C -0.04957(13) 0.88048(17) 0.01343(13) 0.0249(5) Uani 1 1 d .
C6 C -0.07804(17) 0.94653(19) -0.10631(14) 0.0376(6) Uani 1 1 d .
H6 H -0.1093 0.9850 -0.1367 0.045 Uiso 1 1 calc R
C7 C -0.01434(16) 0.9008(2) -0.13393(14) 0.0353(6) Uani 1 1 d .
H7 H -0.0026 0.9090 -0.1828 0.042 Uiso 1 1 calc R
C8 C 0.03556(14) 0.83996(19) -0.08955(13) 0.0300(5) Uani 1 1 d .
C9 C 0.01801(13) 0.83137(18) -0.01544(13) 0.0267(5) Uani 1 1 d .
C10 C 0.06324(13) 0.77497(16) 0.03169(12) 0.0222(5) Uani 1 1 d .
C11 C 0.12428(16) 0.72713(19) 0.00562(14) 0.0382(6) Uani 1 1 d .
H11 H 0.1550 0.6891 0.0368 0.046 Uiso 1 1 calc R
C12 C 0.14415(16) 0.7321(2) -0.06816(15) 0.0416(7) Uani 1 1 d .
H12 H 0.1875 0.6973 -0.0850 0.050 Uiso 1 1 calc R
C13 C 0.10066(16) 0.7873(2) -0.11509(14) 0.0379(6) Uani 1 1 d .
H13 H 0.1140 0.7901 -0.1639 0.045 Uiso 1 1 calc R
C14 C -0.02130(14) 0.81381(18) 0.23583(14) 0.0300(5) Uani 1 1 d .
C15 C -0.04915(14) 0.83295(19) 0.29276(14) 0.0306(6) Uani 1 1 d .
C16 C -0.08288(14) 0.8534(2) 0.36286(14) 0.0333(6) Uani 1 1 d .
C17 C -0.05892(18) 0.9351(3) 0.40420(18) 0.0537(8) Uani 1 1 d .
H17 H -0.0207 0.9781 0.3864 0.064 Uiso 1 1 calc R
C18 C -0.0913(2) 0.9528(3) 0.4713(2) 0.0753(13) Uani 1 1 d .
H18 H -0.0748 1.0078 0.4984 0.090 Uiso 1 1 calc R
C19 C -0.1470(2) 0.8912(3) 0.49842(18) 0.0760(13) Uani 1 1 d .
H19 H -0.1676 0.9031 0.5443 0.091 Uiso 1 1 calc R
C20 C -0.17299(19) 0.8117(3) 0.45832(19) 0.0636(10) Uani 1 1 d .
H20 H -0.2116 0.7698 0.4767 0.076 Uiso 1 1 calc R
C21 C -0.14176(18) 0.7934(2) 0.39024(15) 0.0427(7) Uani 1 1 d .
H21 H -0.1606 0.7401 0.3627 0.051 Uiso 1 1 calc R
C22 C 0.11334(15) 0.70979(18) 0.17760(13) 0.0316(5) Uani 1 1 d .
C23 C 0.16635(15) 0.66277(18) 0.20159(13) 0.0304(5) Uani 1 1 d .
C24 C 0.23036(13) 0.60425(18) 0.23118(12) 0.0273(5) Uani 1 1 d .
C25 C 0.28883(15) 0.6479(2) 0.27256(14) 0.0351(6) Uani 1 1 d .
H25 H 0.2873 0.7166 0.2820 0.042 Uiso 1 1 calc R
C26 C 0.34921(15) 0.5907(2) 0.29986(14) 0.0388(7) Uani 1 1 d .
H26 H 0.3883 0.6213 0.3269 0.047 Uiso 1 1 calc R
C27 C 0.35200(15) 0.4890(2) 0.28735(15) 0.0422(7) Uani 1 1 d .
H27 H 0.3927 0.4509 0.3061 0.051 Uiso 1 1 calc R
C28 C 0.29450(15) 0.4439(2) 0.24705(15) 0.0419(7) Uani 1 1 d .
H28 H 0.2959 0.3749 0.2392 0.050 Uiso 1 1 calc R
C29 C 0.23456(14) 0.5006(2) 0.21812(15) 0.0333(6) Uani 1 1 d .
H29 H 0.1967 0.4697 0.1897 0.040 Uiso 1 1 calc R
Au1 Au 0.023745(5) 0.788157(7) 0.137120(5) 0.02532(3) Uani 1 1 d .

loop_
_atom_site_aniso_label
_atom_site_aniso_U_11
_atom_site_aniso_U_22
_atom_site_aniso_U_33
_atom_site_aniso_U_23
_atom_site_aniso_U_13
_atom_site_aniso_U_12
N1 0.0332(11) 0.0344(11) 0.0297(11) -0.0008(9) -0.0024(10) -0.0024(10)
C1 0.0293(14) 0.0367(14) 0.0337(14) -0.0032(11) 0.0031(11) 0.0044(11)
C2 0.0319(14) 0.0394(15) 0.0436(17) -0.0030(13) 0.0008(13) 0.0082(12)
C3 0.0345(14) 0.0355(14) 0.0473(17) 0.0041(13) -0.0080(13) 0.0059(13)
C4 0.0336(14) 0.0268(13) 0.0327(14) 0.0029(11) -0.0086(11) -0.0028(11)
C5 0.0249(11) 0.0269(12) 0.0228(12) -0.0007(10) -0.0029(9) -0.0040(10)
C6 0.0450(16) 0.0365(14) 0.0314(14) 0.0091(12) -0.0109(13) -0.0041(13)
C7 0.0433(16) 0.0392(14) 0.0234(12) 0.0043(11) -0.0029(13) -0.0105(12)
C8 0.0308(14) 0.0368(14) 0.0224(11) -0.0008(10) 0.0006(10) -0.0100(11)
C9 0.0250(12) 0.0324(12) 0.0228(11) -0.0045(9) 0.0000(10) -0.0087(11)
C10 0.0198(11) 0.0292(13) 0.0175(10) -0.0033(9) 0.0006(9) -0.0011(10)
C11 0.0386(15) 0.0494(18) 0.0266(14) -0.0041(12) -0.0024(12) 0.0032(13)
C12 0.0334(14) 0.061(2) 0.0303(15) -0.0143(13) 0.0035(12) 0.0046(14)
C13 0.0355(14) 0.0573(17) 0.0209(11) -0.0071(13) 0.0049(11) -0.0102(14)
C14 0.0284(13) 0.0361(13) 0.0257(12) 0.0034(10) -0.0040(11) -0.0005(11)
C15 0.0285(13) 0.0317(13) 0.0315(14) 0.0014(11) -0.0048(11) 0.0038(11)
C16 0.0290(13) 0.0449(14) 0.0260(12) -0.0016(12) -0.0044(12) 0.0149(12)
C17 0.0391(17) 0.070(2) 0.051(2) -0.0189(17) -0.0062(16) 0.0012(16)
C18 0.057(2) 0.109(3) 0.060(2) -0.051(2) -0.0162(19) 0.029(2)
C19 0.057(2) 0.141(4) 0.0298(17) -0.013(2) 0.0031(17) 0.054(2)
C20 0.048(2) 0.097(3) 0.046(2) 0.0176(19) 0.0206(16) 0.0261(19)
C21 0.0440(17) 0.0490(17) 0.0352(15) 0.0054(13) 0.0074(13) 0.0099(14)
C22 0.0353(13) 0.0373(13) 0.0220(12) -0.0054(11) -0.0010(11) 0.0032(12)
C23 0.0359(14) 0.0351(14) 0.0202(12) -0.0028(10) -0.0003(11) 0.0021(12)
C24 0.0271(13) 0.0329(13) 0.0218(12) 0.0006(9) 0.0018(10) 0.0002(11)
C25 0.0414(15) 0.0340(14) 0.0299(14) -0.0012(11) -0.0053(12) -0.0033(12)
C26 0.0314(14) 0.0552(18) 0.0299(15) 0.0092(13) -0.0057(11) -0.0059(13)
C27 0.0286(14) 0.0533(18) 0.0448(17) 0.0221(14) 0.0050(12) 0.0086(13)
C28 0.0374(15) 0.0310(13) 0.057(2) 0.0105(13) 0.0110(15) 0.0017(12)
C29 0.0286(13) 0.0323(13) 0.0391(15) -0.0007(12) 0.0011(11) -0.0048(11)
Au1 0.02547(5) 0.03184(5) 0.01866(4) -0.00095(4) 0.00000(4) 0.00295(4)

loop_
_atom_type_symbol
_atom_type_description
_atom_type_scat_dispersion_real
_atom_type_scat_dispersion_imag
_atom_type_scat_source
C C 0.0033 0.0016 'International Tables Vol C Tables 4.2.6.8 and 6.1.1.4'
H H 0.0000 0.0000 'International Tables Vol C Tables 4.2.6.8 and 6.1.1.4'
N N 0.0061 0.0033 'International Tables Vol C Tables 4.2.6.8 and 6.1.1.4'
Au Au -2.0133 8.8022 'International Tables Vol C Tables 4.2.6.8 and 6.1.1.4'

loop_
_geom_angle_atom_site_label_1
_geom_angle_atom_site_label_2
_geom_angle_atom_site_label_3
_geom_angle
C1 n1 C5 118.6(2)
C1 n1 Au1 129.43(18)
C5 n1 Au1 111.91(15)
N1 C1 C2 121.1(2)
N1 C1 H1 119.5
C2 C1 H1 119.5
C3 C2 C1 120.6(2)
C3 C2 H2 119.7
C1 C2 H2 119.7
C2 C3 C4 119.9(2)
C2 C3 H3 120.0
C4 C3 H3 120.0
C5 C4 C3 117.5(2)
C5 C4 C6 117.7(2)
C3 C4 C6 124.8(2)
N1 C5 C4 122.2(2)
N1 C5 C9 116.8(2)
C4 C5 C9 121.0(2)
C7 C6 C4 121.8(2)
C7 C6 H6 119.1
C4 C6 H6 119.1
C6 C7 C8 121.5(2)
C6 C7 H7 119.3
C8 C7 H7 119.3
C13 C8 C9 117.3(2)
C13 C8 C7 124.5(2)
C9 C8 C7 118.2(2)
C10 C9 C8 122.3(2)
C10 C9 C5 117.8(2)
C8 C9 C5 119.9(2)
C11 C10 C9 118.6(2)
C11 C10 Au1 130.22(19)
C9 C10 Au1 111.12(16)
C10 C11 C12 121.6(3)
C10 C11 H11 119.2
C12 C11 H11 119.2
C13 C12 C11 120.6(3)
C13 C12 H12 119.7
C11 C12 H12 119.7
C12 C13 C8 119.6(2)
C12 C13 H13 120.2
C8 C13 H13 120.2
C15 C14 Au1 177.0(2)
C14 C15 C16 178.4(3)
C21 C16 C17 117.8(3)
C21 C16 C15 120.8(3)
C17 C16 C15 121.4(3)
C18 C17 C16 120.5(3)
C18 C17 H17 119.7
C16 C17 H17 119.7
C19 C18 C17 120.8(3)
C19 C18 H18 119.6
C17 C18 H18 119.6
C18 C19 C20 119.9(3)
C18 C19 H19 120.0
C20 C19 H19 120.0
C19 C20 C21 120.0(3)
C19 C20 H20 120.0
C21 C20 H20 120.0
C16 C21 C20 120.8(3)
C16 C21 H21 119.6
C20 C21 H21 119.6
C23 C22 Au1 179.6(3)
C22 C23 C24 179.2(3)
C25 C24 C29 118.0(2)
C25 C24 C23 121.9(2)
C29 C24 C23 120.1(2)
C26 C25 C24 120.8(2)
C26 C25 H25 119.6
C24 C25 H25 119.6
C27 C26 C25 120.5(3)
C27 C26 H26 119.7
C25 C26 H26 119.7
C26 C27 C28 119.8(3)
C26 C27 H27 120.1
C28 C27 H27 120.1
C27 C28 C29 120.3(3)
C27 C28 H28 119.8
C29 C28 H28 119.8
C28 C29 C24 120.6(3)
C28 C29 H29 119.7
C24 C29 H29 119.7
C22 Au1 C14 92.64(10)
C22 Au1 n1 175.02(9)
C14 Au1 n1 92.25(9)
C22 Au1 C10 93.14(9)
C14 Au1 C10 173.81(9)
N1 Au1 C10 81.93(9)

loop_
_geom_bond_atom_site_label_1
_geom_bond_atom_site_label_2
_geom_bond_distance
N1 C1 1.352(3)
N1 C5 1.386(3)
N1 Au1 2.061(2)
C1 C2 1.394(3)
C1 H1 0.9300
C2 C3 1.373(3)
C2 H2 0.9300
C3 C4 1.403(3)
C3 H3 0.9300
C4 C5 1.402(3)
C4 C6 1.434(3)
C5 C9 1.434(3)
C6 C7 1.351(4)
C6 H6 0.9300
C7 C8 1.436(4)
C7 H7 0.9300
C8 C13 1.401(4)
C8 C9 1.405(3)
C9 C10 1.386(3)
C10 C11 1.317(3)
C10 Au1 2.067(2)
C11 C12 1.405(4)
C11 H11 0.9300
C12 C13 1.359(4)
C12 H12 0.9300
C13 H13 0.9300
C14 C15 1.182(3)
C14 Au1 2.008(3)
C15 C16 1.443(3)
C16 C21 1.384(4)
C16 C17 1.390(4)
C17 C18 1.379(4)
C17 H17 0.9300
C18 C19 1.355(5)
C18 H18 0.9300
C19 C20 1.366(5)
C19 H19 0.9300
C20 C21 1.387(4)
C20 H20 0.9300
C21 H21 0.9300
C22 C23 1.190(3)
C22 Au1 2.003(3)
C23 C24 1.453(3)
C24 C25 1.389(3)
C24 C29 1.401(4)
C25 C26 1.381(3)
C25 H25 0.9300
C26 C27 1.373(4)
C26 H26 0.9300
C27 C28 1.374(4)
C27 H27 0.9300
C28 C29 1.383(4)
C28 H28 0.9300
C29 H29 0.9300
